data_2231938
loop_
_publ_author_name
'Shi, Fuqiang'
'Zhu, Li-Hong'
'Zhang, Long'
'Li, Ya-Feng'

_publ_section_title
;
 <i>N</i>^4^,<i>N</i>^6^-Dimethyl-5-nitro-<i>N</i>^4^,<i>N</i>^6^-diphenylpyrimidine-4,6-diamine
;
_journal_coeditor_code IS2768
_journal_issue 10
_journal_name_full 'Acta Crystallographica Section E'
_journal_page_first o2559
_journal_paper_doi 10.1107/S1600536811035094
_journal_volume 67
_journal_year 2011
_chemical_formula_iupac 'C18 H17 N5 O2'
_chemical_formula_moiety 'C18 H17 N5 O2'
_chemical_formula_sum 'C18 H17 N5 O2'
_chemical_formula_weight 335.37
_chemical_name_systematic
;
<i>N</i>^4^,<i>N</i>^6^-Dimethyl-5-nitro-<i>N</i>^4^,<i>N</i>^6^-
diphenylpyrimidine-4,6-diamine
;
_space_group_IT_number 14
_symmetry_cell_setting monoclinic
_symmetry_space_group_name_Hall '-P 2ybc'
_symmetry_space_group_name_H-M 'P 1 21/c 1'
_atom_sites_solution_hydrogens geom
_atom_sites_solution_primary direct
_atom_sites_solution_secondary difmap
_audit_creation_method SHELXL-97
_cell_angle_alpha 90.00
_cell_angle_beta 109.02(3)
_cell_angle_gamma 90.00
_cell_formula_units_Z 4
_cell_length_a 10.794(2)
_cell_length_b 7.0019(14)
_cell_length_c 23.650(6)
_cell_measurement_reflns_used 500
_cell_measurement_temperature 293(2)
_cell_measurement_theta_max 27.48
_cell_measurement_theta_min 3.05
_cell_volume 1689.8(7)
_computing_cell_refinement 'PROCESS-AUTO (Rigaku, 1998)'
_computing_data_collection 'PROCESS-AUTO (Rigaku, 1998)'
_computing_data_reduction 'CrystalStructure (Rigaku/MSC, 2002)'
_computing_molecular_graphics 'DIAMOND (Brandenburg, 2000)'
_computing_publication_material 'SHELXL97 (Sheldrick, 2008)'
_computing_structure_refinement 'SHELXL97 (Sheldrick, 2008)'
_computing_structure_solution 'SHELXS97 (Sheldrick, 2008)'
_diffrn_ambient_temperature 293(2)
_diffrn_detector_area_resol_mean 10.00
_diffrn_measured_fraction_theta_full 0.996
_diffrn_measured_fraction_theta_max 0.996
_diffrn_measurement_device_type 'Rigaku R-AXIS RAPID'
_diffrn_measurement_method \w
_diffrn_radiation_monochromator graphite
_diffrn_radiation_source 'fine-focus sealed tube'
_diffrn_radiation_type MoK\a
_diffrn_radiation_wavelength 0.71073
_diffrn_reflns_av_R_equivalents 0.1082
_diffrn_reflns_av_sigmaI/netI 0.0928
_diffrn_reflns_limit_h_max 13
_diffrn_reflns_limit_h_min -14
_diffrn_reflns_limit_k_max 9
_diffrn_reflns_limit_k_min -9
_diffrn_reflns_limit_l_max 30
_diffrn_reflns_limit_l_min -30
_diffrn_reflns_number 15784
_diffrn_reflns_theta_full 27.48
_diffrn_reflns_theta_max 27.48
_diffrn_reflns_theta_min 3.05
_exptl_absorpt_coefficient_mu 0.090
_exptl_absorpt_correction_T_max 0.9910
_exptl_absorpt_correction_T_min 0.9563
_exptl_absorpt_correction_type multi-scan
_exptl_absorpt_process_details '(ABSCOR; Higashi, 1995)'
_exptl_crystal_colour colorless
_exptl_crystal_density_diffrn 1.318
_exptl_crystal_density_method 'not measured'
_exptl_crystal_description block
_exptl_crystal_F_000 704
_exptl_crystal_size_max 0.50
_exptl_crystal_size_mid 0.12
_exptl_crystal_size_min 0.10
_refine_diff_density_max 0.174
_refine_diff_density_min -0.197
_refine_ls_extinction_method none
_refine_ls_goodness_of_fit_ref 1.052
_refine_ls_hydrogen_treatment constr
_refine_ls_matrix_type full
_refine_ls_number_parameters 228
_refine_ls_number_reflns 3843
_refine_ls_number_restraints 0
_refine_ls_restrained_S_all 1.052
_refine_ls_R_factor_all 0.1615
_refine_ls_R_factor_gt 0.0741
_refine_ls_shift/su_max 0.000
_refine_ls_shift/su_mean 0.000
_refine_ls_structure_factor_coef Fsqd
_refine_ls_weighting_details 'calc w=1/[\s^2^(Fo^2^)+(0.0524P)^2^+0.0764P] where P=(Fo^2^+2Fc^2^)/3'
_refine_ls_weighting_scheme calc
_refine_ls_wR_factor_gt 0.1197
_refine_ls_wR_factor_ref 0.1458
_reflns_number_gt 2018
_reflns_number_total 3843
_reflns_threshold_expression I>2\s(I)
_cod_data_source_file is2768.cif
_cod_data_source_block I
_cod_original_cell_volume 1689.8(6)
_cod_original_sg_symbol_H-M 'P 21/c'
_cod_database_code 2231938
_cod_database_fobs_code 2231938

loop_
_symmetry_equiv_pos_as_xyz
'x, y, z'
'-x, y+1/2, -z+1/2'
'-x, -y, -z'
'x, -y-1/2, z-1/2'

loop_
_atom_site_type_symbol
_atom_site_label
_atom_site_fract_x
_atom_site_fract_y
_atom_site_fract_z
_atom_site_U_iso_or_equiv
_atom_site_adp_type
_atom_site_calc_flag
_atom_site_refinement_flags
_atom_site_occupancy
_atom_site_symmetry_multiplicity
O O1 0.84317(18) 0.0703(3) 0.35192(9) 0.0577(6) Uani d . 1 1
O O2 0.85674(17) 0.2808(3) 0.42079(8) 0.0586(6) Uani d . 1 1
N N1 0.5774(2) 0.2175(3) 0.41820(9) 0.0435(6) Uani d . 1 1
N N2 0.45045(19) 0.3519(3) 0.32882(10) 0.0434(6) Uani d . 1 1
N N3 0.52690(19) 0.3954(3) 0.24557(9) 0.0412(5) Uani d . 1 1
N N4 0.7997(2) 0.2043(3) 0.37282(10) 0.0424(6) Uani d . 1 1
N N5 0.74616(19) 0.3627(3) 0.25459(9) 0.0393(5) Uani d . 1 1
C C1 0.7275(3) -0.2635(4) 0.44234(13) 0.0553(8) Uani d . 1 1
H H1 0.7216 -0.3782 0.4218 0.066 Uiso calc R 1 1
C C2 0.8135(3) -0.2471(5) 0.49962(14) 0.0639(9) Uani d . 1 1
H H2 0.8663 -0.3498 0.5176 0.077 Uiso calc R 1 1
C C3 0.8210(3) -0.0796(5) 0.53010(13) 0.0678(10) Uani d . 1 1
H H3 0.8784 -0.0692 0.5690 0.081 Uiso calc R 1 1
C C4 0.6587(2) 0.0578(4) 0.44551(10) 0.0387(6) Uani d . 1 1
C C5 0.6500(3) -0.1108(4) 0.41512(11) 0.0446(7) Uani d . 1 1
H H5 0.5921 -0.1224 0.3763 0.054 Uiso calc R 1 1
C C6 0.7441(3) 0.0745(4) 0.50349(12) 0.0562(8) Uani d . 1 1
H H6 0.7496 0.1885 0.5243 0.067 Uiso calc R 1 1
C C7 0.4741(3) 0.2699(5) 0.44293(13) 0.0705(10) Uani d . 1 1
H H7A 0.4531 0.4028 0.4354 0.085 Uiso calc R 1 1
H H7B 0.5041 0.2470 0.4853 0.085 Uiso calc R 1 1
H H7C 0.3975 0.1943 0.4243 0.085 Uiso calc R 1 1
C C8 0.6703(2) 0.2779(3) 0.33805(10) 0.0338(6) Uani d . 1 1
C C9 0.5681(2) 0.2799(3) 0.36205(11) 0.0362(6) Uani d . 1 1
C C10 0.6494(2) 0.3447(3) 0.27970(11) 0.0359(6) Uani d . 1 1
C C11 0.4380(2) 0.3965(4) 0.27283(13) 0.0456(7) Uani d . 1 1
H H11 0.3545 0.4341 0.2493 0.055 Uiso calc R 1 1
C C12 0.8912(3) 0.5770(4) 0.32865(12) 0.0461(7) Uani d . 1 1
H H12 0.8181 0.6442 0.3303 0.055 Uiso calc R 1 1
C C13 0.9840(3) 0.3278(4) 0.28633(12) 0.0474(7) Uani d . 1 1
H H13 0.9742 0.2256 0.2601 0.057 Uiso calc R 1 1
C C14 1.0143(3) 0.6310(4) 0.36414(13) 0.0573(8) Uani d . 1 1
H H14 1.0246 0.7332 0.3904 0.069 Uiso calc R 1 1
C C15 1.1078(3) 0.3861(4) 0.32153(13) 0.0573(8) Uani d . 1 1
H H15 1.1815 0.3241 0.3184 0.069 Uiso calc R 1 1
C C16 1.1223(3) 0.5339(5) 0.36078(13) 0.0604(9) Uani d . 1 1
H H16 1.2056 0.5690 0.3853 0.072 Uiso calc R 1 1
C C17 0.8759(2) 0.4228(3) 0.29054(10) 0.0365(6) Uani d . 1 1
C C18 0.7094(3) 0.3940(4) 0.19040(10) 0.0503(7) Uani d . 1 1
H H18A 0.6509 0.2945 0.1697 0.060 Uiso calc R 1 1
H H18B 0.7865 0.3927 0.1786 0.060 Uiso calc R 1 1
H H18C 0.6664 0.5154 0.1805 0.060 Uiso calc R 1 1

loop_
_atom_site_aniso_label
_atom_site_aniso_U_11
_atom_site_aniso_U_22
_atom_site_aniso_U_33
_atom_site_aniso_U_12
_atom_site_aniso_U_13
_atom_site_aniso_U_23
O1 0.0466(12) 0.0511(12) 0.0785(14) 0.0176(10) 0.0247(11) 0.0139(11)
O2 0.0418(11) 0.0717(14) 0.0505(11) -0.0089(10) -0.0010(9) 0.0050(11)
N1 0.0423(12) 0.0468(13) 0.0451(12) 0.0077(11) 0.0194(10) 0.0064(11)
N2 0.0315(12) 0.0430(13) 0.0557(14) 0.0047(10) 0.0143(10) 0.0090(11)
N3 0.0313(12) 0.0410(12) 0.0469(12) 0.0030(10) 0.0066(10) 0.0064(10)
N4 0.0323(12) 0.0434(14) 0.0507(14) 0.0013(11) 0.0126(11) 0.0124(12)
N5 0.0314(11) 0.0470(13) 0.0389(12) 0.0007(10) 0.0108(10) 0.0015(10)
C1 0.065(2) 0.0434(16) 0.0620(18) 0.0039(15) 0.0270(16) 0.0043(15)
C2 0.059(2) 0.064(2) 0.066(2) 0.0128(17) 0.0162(16) 0.0262(18)
C3 0.058(2) 0.084(2) 0.0471(17) -0.0004(19) -0.0025(15) 0.0157(18)
C4 0.0346(14) 0.0434(15) 0.0364(13) -0.0024(12) 0.0091(11) 0.0021(12)
C5 0.0439(15) 0.0456(17) 0.0420(14) -0.0041(13) 0.0107(12) 0.0034(13)
C6 0.0603(19) 0.0576(19) 0.0424(15) -0.0027(15) 0.0054(14) -0.0024(14)
C7 0.069(2) 0.092(2) 0.0630(19) 0.0289(19) 0.0377(17) 0.0118(18)
C8 0.0234(12) 0.0313(13) 0.0417(14) 0.0007(10) 0.0037(11) 0.0031(11)
C9 0.0312(13) 0.0316(13) 0.0450(14) 0.0009(11) 0.0112(12) -0.0002(12)
C10 0.0302(13) 0.0311(13) 0.0424(14) -0.0017(11) 0.0063(12) -0.0019(11)
C11 0.0287(14) 0.0426(16) 0.0610(18) 0.0040(12) 0.0087(13) 0.0123(14)
C12 0.0433(16) 0.0426(15) 0.0566(16) -0.0036(13) 0.0219(13) -0.0039(14)
C13 0.0416(15) 0.0460(16) 0.0568(16) 0.0059(13) 0.0188(13) -0.0010(13)
C14 0.059(2) 0.0513(17) 0.0600(18) -0.0148(16) 0.0176(15) -0.0084(15)
C15 0.0347(15) 0.064(2) 0.073(2) 0.0080(15) 0.0174(15) 0.0161(17)
C16 0.0452(18) 0.068(2) 0.0580(18) -0.0170(17) 0.0033(15) 0.0101(17)
C17 0.0321(13) 0.0390(14) 0.0393(13) -0.0003(12) 0.0129(11) 0.0038(12)
C18 0.0465(16) 0.0653(19) 0.0403(15) 0.0101(15) 0.0157(13) 0.0026(14)

loop_
_atom_type_symbol
_atom_type_description
_atom_type_scat_dispersion_real
_atom_type_scat_dispersion_imag
_atom_type_scat_source
C C 0.0033 0.0016 'International Tables Vol C Tables 4.2.6.8 and 6.1.1.4'
H H 0.0000 0.0000 'International Tables Vol C Tables 4.2.6.8 and 6.1.1.4'
Cl Cl 0.1484 0.1585 'International Tables Vol C Tables 4.2.6.8 and 6.1.1.4'
N N 0.0061 0.0033 'International Tables Vol C Tables 4.2.6.8 and 6.1.1.4'
O O 0.0106 0.0060 'International Tables Vol C Tables 4.2.6.8 and 6.1.1.4'

loop_
_geom_angle_atom_site_label_1
_geom_angle_atom_site_label_2
_geom_angle_atom_site_label_3
_geom_angle
C9 N1 C4 121.6(2)
C9 N1 C7 118.9(2)
C4 N1 C7 116.6(2)
C11 N2 C9 116.0(2)
C11 N3 C10 115.8(2)
O1 N4 O2 124.5(2)
O1 N4 C8 117.7(2)
O2 N4 C8 117.8(2)
C10 N5 C17 120.2(2)
C10 N5 C18 118.7(2)
C17 N5 C18 116.9(2)
C2 C1 C5 120.4(3)
C2 C1 H1 119.8
C5 C1 H1 119.8
C3 C2 C1 119.8(3)
C3 C2 H2 120.1
C1 C2 H2 120.1
C2 C3 C6 120.5(3)
C2 C3 H3 119.8
C6 C3 H3 119.8
C5 C4 C6 120.1(2)
C5 C4 N1 120.5(2)
C6 C4 N1 119.4(2)
C4 C5 C1 119.7(2)
C4 C5 H5 120.1
C1 C5 H5 120.1
C3 C6 C4 119.5(3)
C3 C6 H6 120.3
C4 C6 H6 120.3
N1 C7 H7A 109.5
N1 C7 H7B 109.5
H7A C7 H7B 109.5
N1 C7 H7C 109.5
H7A C7 H7C 109.5
H7B C7 H7C 109.5
C9 C8 C10 120.1(2)
C9 C8 N4 120.7(2)
C10 C8 N4 119.2(2)
N2 C9 N1 116.1(2)
N2 C9 C8 118.9(2)
N1 C9 C8 125.0(2)
N3 C10 N5 117.0(2)
N3 C10 C8 119.1(2)
N5 C10 C8 123.9(2)
N3 C11 N2 129.4(2)
N3 C11 H11 115.3
N2 C11 H11 115.3
C14 C12 C17 120.0(3)
C14 C12 H12 120.0
C17 C12 H12 120.0
C17 C13 C15 119.3(3)
C17 C13 H13 120.4
C15 C13 H13 120.4
C16 C14 C12 119.9(3)
C16 C14 H14 120.0
C12 C14 H14 120.0
C16 C15 C13 120.5(3)
C16 C15 H15 119.8
C13 C15 H15 119.8
C15 C16 C14 120.2(3)
C15 C16 H16 119.9
C14 C16 H16 119.9
C13 C17 C12 120.1(2)
C13 C17 N5 120.0(2)
C12 C17 N5 119.9(2)
N5 C18 H18A 109.5
N5 C18 H18B 109.5
H18A C18 H18B 109.5
N5 C18 H18C 109.5
H18A C18 H18C 109.5
H18B C18 H18C 109.5

loop_
_geom_bond_atom_site_label_1
_geom_bond_atom_site_label_2
_geom_bond_distance
O1 N4 1.223(3)
O2 N4 1.224(3)
N1 C9 1.370(3)
N1 C4 1.438(3)
N1 C7 1.464(3)
N2 C11 1.324(3)
N2 C9 1.355(3)
N3 C11 1.319(3)
N3 C10 1.353(3)
N4 C8 1.464(3)
N5 C10 1.366(3)
N5 C17 1.444(3)
N5 C18 1.455(3)
C1 C2 1.375(4)
C1 C5 1.381(4)
C1 H1 0.9300
C2 C3 1.365(4)
C2 H2 0.9300
C3 C6 1.382(4)
C3 H3 0.9300
C4 C5 1.369(3)
C4 C6 1.386(3)
C5 H5 0.9300
C6 H6 0.9300
C7 H7A 0.9600
C7 H7B 0.9600
C7 H7C 0.9600
C8 C9 1.395(3)
C8 C10 1.404(3)
C11 H11 0.9300
C12 C14 1.374(4)
C12 C17 1.382(3)
C12 H12 0.9300
C13 C17 1.375(4)
C13 C15 1.385(4)
C13 H13 0.9300
C14 C16 1.374(4)
C14 H14 0.9300
C15 C16 1.365(4)
C15 H15 0.9300
C16 H16 0.9300
C18 H18A 0.9600
C18 H18B 0.9600
C18 H18C 0.9600

loop_
_cod_related_entry_id
_cod_related_entry_database
_cod_related_entry_code
1 ChemSpider 12051278
